data_1570933
loop_
_publ_author_name
'Wang, Lei'
'Qiao, Si-Bo'
'Chen, Yan-Ting'
'Ma, Xun'
'Wei, Wei-Ming'
'Zhang, Jun'
'Du, Lin'
'Zhao, Qi-Hua'

_publ_section_title
;
 [2 + 2] cycloaddition and its photomechanical effects on 1D coordination
 polymers with reversible amide bonds and coordination site regulation.
;
_journal_issue 11
_journal_name_full 'Chemical science'
_journal_page_first 3971
_journal_page_last 3979
_journal_paper_doi 10.1039/d3sc06098e
_journal_volume 15
_journal_year 2024
_chemical_formula_moiety 'C33 H26 Cd N4 O7 S2, 1.25(H2 O)'
_chemical_formula_sum 'C35 H27.5 Cd N2 O8.25 S2'
_chemical_formula_weight 784.61
_space_group_crystal_system triclinic
_space_group_IT_number 2
_space_group_name_Hall '-P 1'
_space_group_name_H-M_alt 'P -1'
_atom_sites_solution_hydrogens mixed
_atom_sites_solution_primary dual
_audit_creation_date 2023-09-04
_audit_creation_method
;
Olex2 1.3
(compiled 2020.11.12 svn.r5f609507 for OlexSys, GUI svn.r6408)
;
_audit_update_record
;
2023-09-20 deposited with the CCDC.	2024-02-05 downloaded from the CCDC.
;
_cell_angle_alpha 93.035(5)
_cell_angle_beta 95.697(6)
_cell_angle_gamma 106.480(5)
_cell_formula_units_Z 2
_cell_length_a 10.5185(18)
_cell_length_b 10.7250(18)
_cell_length_c 14.858(3)
_cell_measurement_reflns_used 9878
_cell_measurement_temperature 100.00
_cell_measurement_theta_max 28.267
_cell_measurement_theta_min 2.318
_cell_volume 1593.6(5)
_computing_cell_refinement 'SAINT V8.40B (?, 2016)'
_computing_data_reduction 'SAINT V8.40B (?, 2016)'
_computing_molecular_graphics 'Olex2 1.3 (Dolomanov et al., 2009)'
_computing_publication_material 'Olex2 1.3 (Dolomanov et al., 2009)'
_computing_structure_refinement 'SHELXL 2018/3 (Sheldrick, 2015)'
_computing_structure_solution 'SHELXT 2018/2 (Sheldrick, 2018)'
_diffrn_ambient_temperature 100.00
_diffrn_measured_fraction_theta_full 0.999
_diffrn_measured_fraction_theta_max 0.985
_diffrn_measurement_device_type 'Bruker APEX-II CCD'
_diffrn_radiation_type MoK\a
_diffrn_radiation_wavelength 0.71073
_diffrn_reflns_av_R_equivalents 0.0534
_diffrn_reflns_av_unetI/netI 0.0444
_diffrn_reflns_Laue_measured_fraction_full 0.999
_diffrn_reflns_Laue_measured_fraction_max 0.985
_diffrn_reflns_limit_h_max 14
_diffrn_reflns_limit_h_min -14
_diffrn_reflns_limit_k_max 14
_diffrn_reflns_limit_k_min -14
_diffrn_reflns_limit_l_max 19
_diffrn_reflns_limit_l_min -19
_diffrn_reflns_number 39230
_diffrn_reflns_point_group_measured_fraction_full 0.999
_diffrn_reflns_point_group_measured_fraction_max 0.985
_diffrn_reflns_theta_full 25.242
_diffrn_reflns_theta_max 28.475
_diffrn_reflns_theta_min 1.987
_diffrn_source_current 1.4
_diffrn_source_power 0.07
_diffrn_source_voltage 50.0
_exptl_absorpt_coefficient_mu 0.875
_exptl_absorpt_correction_T_max 0.7457
_exptl_absorpt_correction_T_min 0.6378
_exptl_absorpt_correction_type multi-scan
_exptl_absorpt_process_details
;
SADABS-2016/2 (Bruker,2016/2) was used for absorption correction.
wR2(int) was 0.1049 before and 0.0680 after correction.
The Ratio of minimum to maximum transmission is 0.8553.
The \l/2 correction factor is Not present.
;
_exptl_crystal_colour yellow
_exptl_crystal_colour_primary yellow
_exptl_crystal_density_diffrn 1.635
_exptl_crystal_description block
_exptl_crystal_F_000 795
_exptl_crystal_size_max 0.13
_exptl_crystal_size_mid 0.12
_exptl_crystal_size_min 0.11
_refine_diff_density_max 1.523
_refine_diff_density_min -1.224
_refine_diff_density_rms 0.132
_refine_ls_extinction_method none
_refine_ls_goodness_of_fit_ref 1.102
_refine_ls_hydrogen_treatment constr
_refine_ls_matrix_type full
_refine_ls_number_parameters 526
_refine_ls_number_reflns 7941
_refine_ls_number_restraints 542
_refine_ls_restrained_S_all 1.088
_refine_ls_R_factor_all 0.0667
_refine_ls_R_factor_gt 0.0476
_refine_ls_shift/su_max 0.271
_refine_ls_shift/su_mean 0.006
_refine_ls_structure_factor_coef Fsqd
_refine_ls_weighting_details 'w=1/[\s^2^(Fo^2^)+(0.0246P)^2^+6.7886P] where P=(Fo^2^+2Fc^2^)/3'
_refine_ls_weighting_scheme calc
_refine_ls_wR_factor_gt 0.1022
_refine_ls_wR_factor_ref 0.1156
_reflns_Friedel_coverage 0.000
_reflns_number_gt 6528
_reflns_number_total 7941
_reflns_threshold_expression 'I > 2\s(I)'
_cod_data_source_file d3sc06098e6.cif
_cod_data_source_block mo_w230615b_0m
_cod_depositor_comments 'Adding full bibliography for 1570931--1570933.cif.'
_cod_original_formula_sum 'C35 H27.50 Cd N2 O8.25 S2'
_cod_database_code 1570933
_shelx_shelxl_version_number 2018/3
_shelx_space_group_comment
;
The symmetry employed for this shelxl refinement is uniquely defined
by the following loop, which should always be used as a source of
symmetry information in preference to the above space-group names.
They are only intended as comments.
;
_olex2_refinement_description
;
1. Fixed Uiso
 At 1.2 times of:
  All C(H) groups, All C(H,H) groups, All N(H) groups
 At 1.5 times of:
  All C(H,H,H) groups, All O(H,H) groups
2. Restrained distances
 C25A-C24A \\sim C25-C24
 with sigma of 0.02
 C26-C23A \\sim C26-C23
 with sigma of 0.02
 S1-C19 \\sim S1A-C19A
 with sigma of 0.02
 C20-C22 \\sim C20A-C22A
 with sigma of 0.04
 S1-C21 \\sim S1A-C21A
 with sigma of 0.04
 S1-C22 \\sim S1A-C22A
 with sigma of 0.02
 S1-C18 \\sim S1A-C18
 with sigma of 0.04
 C19-C21 \\sim C19A-C21A
 with sigma of 0.04
 C20-C18 \\sim C20A-C18
 with sigma of 0.04
 C20-C21 \\sim C20A-C21A
 with sigma of 0.02
 C19-C22 \\sim C19A-C22A
 with sigma of 0.04
 C19-C18 \\sim C19A-C18
 with sigma of 0.02
 C20-C19 \\sim C20A-C19A
 with sigma of 0.02
 C22-C21 \\sim C22A-C21A
 with sigma of 0.02
 S1-C20 \\sim S1A-C20A
 with sigma of 0.04
3. Uiso/Uaniso restraints and constraints
S2 \\sim C23 \\sim H23 \\sim C25 \\sim H25 \\sim C24 \\sim H24 \\sim S2A \\sim
C23A \\sim C25A \\sim H25A \\sim C24A \\sim H24A \\sim C26 \\sim H23A: within
2A with sigma of 0.01 and sigma for terminal atoms of 0.02 within 2A
S1 \\sim C20 \\sim C19 \\sim C22 \\sim C21 \\sim S1A \\sim C20A \\sim C19A
\\sim C22A \\sim C21A: within 2A with sigma of 0.01 and sigma for terminal
atoms of 0.02 within 2A
Uanis(S1) \\sim Ueq, Uanis(C20) \\sim Ueq, Uanis(C19) \\sim Ueq, Uanis(C22)
\\sim Ueq, Uanis(C21) \\sim Ueq, Uanis(S1A) \\sim Ueq, Uanis(C20A) \\sim Ueq,
Uanis(C19A) \\sim Ueq, Uanis(C22A) \\sim Ueq, Uanis(C21A) \\sim Ueq: with sigma
of 0.01 and sigma for terminal atoms of 0.02
4. Rigid body (RIGU) restrains
 S2, C23, C26, C25, C24, S2A, C23A, C25A, C24A
 with sigma for 1-2 distances of 0.01 and sigma for 1-3 distances of 0.02
 S1, C20, C19, C22, C21, S1A, C20A, C19A, C22A, C21A
 with sigma for 1-2 distances of 0.01 and sigma for 1-3 distances of 0.01
5. Others
 Sof(S2A)=Sof(C23A)=Sof(H23A)=Sof(C25A)=Sof(H25A)=Sof(C24A)=Sof(H24A)=1-FVAR(1)
 Sof(S2)=Sof(C23)=Sof(H23)=Sof(C25)=Sof(H25)=Sof(C24)=Sof(H24)=FVAR(1)
 Sof(H18A)=Sof(S1A)=Sof(C20A)=Sof(H20A)=Sof(C19A)=Sof(C22A)=Sof(H22A)=
 Sof(C21A)=Sof(H21A)=1-FVAR(2)
 Sof(S1)=Sof(C20)=Sof(H20)=Sof(C19)=Sof(H18)=Sof(C22)=Sof(H22)=Sof(C21)=
 Sof(H21)=FVAR(2)
 Fixed Sof: O8(0.75) H8A(0.75) H8B(0.75) O9(0.5) H9A(0.5) H9B(0.5)
6.a Riding coordinates:
 O8(H8A,H8B), O9(H9A,H9B)
6.b Ternary CH refined with riding coordinates:
 C27(H27), C18(H18), C18(H18A), C17(H17), C28(H28)
6.c Aromatic/amide H refined with riding coordinates:
 C23(H23), N3(H3), N4(H4), C20(H20), C6(H6), C4(H4A), C2(H2), C35(H35),
 C34(H34), C13(H13), C12(H12), C10(H10), C33(H33), C32(H32), C11(H11), C22(H22),
  C21(H21), C25(H25), C24(H24), C23A(H23A), C25A(H25A), C24A(H24A), C20A(H20A),
 C22A(H22A), C21A(H21A)
6.d Idealised Me refined as rotating group:
 C1(H1A,H1B,H1C)
;
_olex2_submission_special_instructions 'No special instructions were received'

loop_
_space_group_symop_operation_xyz
'x, y, z'
'-x, -y, -z'

loop_
_atom_site_label
_atom_site_type_symbol
_atom_site_fract_x
_atom_site_fract_y
_atom_site_fract_z
_atom_site_U_iso_or_equiv
_atom_site_adp_type
_atom_site_occupancy
_atom_site_site_symmetry_order
_atom_site_calc_flag
_atom_site_refinement_flags_posn
_atom_site_refinement_flags_adp
_atom_site_refinement_flags_occupancy
_atom_site_disorder_assembly
_atom_site_disorder_group
Cd1 Cd 0.62228(3) -0.08089(3) 0.07023(2) 0.01854(8) Uani 1 1 d . . . . .
S1 S 0.93974(17) 0.85277(15) 0.57122(11) 0.0302(4) Uani 0.816(5) 1 d D U P A 1
S2 S 0.7126(4) 1.0133(3) 0.4093(3) 0.0321(7) Uani 0.561(6) 1 d . U P B 1
C23 C 0.623(2) 0.959(2) 0.5588(11) 0.044(2) Uani 0.561(6) 1 d D U P B 1
H23 H 0.579609 0.911086 0.604469 0.053 Uiso 0.561(6) 1 calc R U P B 1
O4 O 0.4390(3) -0.1692(3) 0.14421(18) 0.0240(6) Uani 1 1 d . . . . .
O2 O -0.2415(3) -0.1764(3) 0.16186(18) 0.0235(6) Uani 1 1 d . . . . .
O1 O 0.0528(3) -0.3933(3) 0.3153(2) 0.0275(6) Uani 1 1 d . . . . .
O3 O -0.1382(3) -0.0637(3) 0.05755(19) 0.0272(6) Uani 1 1 d . . . . .
O5 O 0.3583(3) -0.0492(3) 0.05057(19) 0.0292(6) Uani 1 1 d . . . . .
N2 N 0.4469(3) 0.2679(3) 0.0275(2) 0.0205(6) Uani 1 1 d . . . . .
N3 N 0.7792(3) 0.4559(3) 0.3334(2) 0.0227(7) Uani 1 1 d . . . . .
H3 H 0.856876 0.511596 0.327514 0.027 Uiso 1 1 calc R U . . .
N1 N 0.6771(3) 0.1081(3) 0.1622(2) 0.0200(6) Uani 1 1 d . . . . .
O7 O 0.4334(3) 0.5632(3) 0.3159(2) 0.0391(8) Uani 1 1 d . . . . .
N4 N 0.5848(3) 0.6007(3) 0.2133(2) 0.0212(6) Uani 1 1 d . . . . .
H4 H 0.653224 0.662132 0.198809 0.025 Uiso 1 1 calc R U . . .
O6 O 0.6108(3) 0.4170(3) 0.4233(2) 0.0425(9) Uani 1 1 d . . . . .
C20 C 0.7680(14) 0.7570(15) 0.6727(7) 0.038(2) Uani 0.816(5) 1 d D U P A 1
H20 H 0.687134 0.709084 0.693329 0.046 Uiso 0.816(5) 1 calc R U P A 1
C6 C 0.1026(3) -0.1353(3) 0.1131(2) 0.0184(7) Uani 1 1 d . . . . .
H6 H 0.110850 -0.077264 0.066427 0.022 Uiso 1 1 calc R U . . .
C5 C 0.2104(4) -0.1786(3) 0.1453(2) 0.0182(7) Uani 1 1 d . . . . .
C7 C -0.0176(3) -0.1782(4) 0.1502(2) 0.0188(7) Uani 1 1 d . . . . .
C4 C 0.1984(4) -0.2675(4) 0.2123(2) 0.0203(7) Uani 1 1 d . . . . .
H4A H 0.271377 -0.298824 0.232459 0.024 Uiso 1 1 calc R U . . .
C2 C -0.0289(4) -0.2639(4) 0.2179(2) 0.0203(7) Uani 1 1 d . . . . .
H2 H -0.110476 -0.292187 0.243550 0.024 Uiso 1 1 calc R U . . .
C31 C 0.5309(4) 0.4931(3) 0.1500(2) 0.0195(7) Uani 1 1 d . . . . .
C3 C 0.0788(4) -0.3087(4) 0.2486(2) 0.0204(7) Uani 1 1 d . . . . .
C9 C 0.3446(3) -0.1290(4) 0.1100(2) 0.0192(7) Uani 1 1 d . . . . .
C35 C 0.6133(4) 0.4666(4) 0.0878(3) 0.0217(7) Uani 1 1 d . . . . .
H35 H 0.699821 0.524925 0.086211 0.026 Uiso 1 1 calc R U . . .
C8 C -0.1388(4) -0.1355(3) 0.1203(2) 0.0190(7) Uani 1 1 d . . . . .
C14 C 0.7431(4) 0.3368(3) 0.2793(2) 0.0196(7) Uani 1 1 d . . . . .
C34 C 0.5682(4) 0.3555(4) 0.0289(3) 0.0237(8) Uani 1 1 d . . . . .
H34 H 0.625615 0.339509 -0.012926 0.028 Uiso 1 1 calc R U . . .
C13 C 0.6183(4) 0.2455(4) 0.2743(3) 0.0298(9) Uani 1 1 d . . . . .
H13 H 0.553129 0.259070 0.310577 0.036 Uiso 1 1 calc R U . . .
C12 C 0.8334(4) 0.3109(4) 0.2235(3) 0.0285(9) Uani 1 1 d . . . . .
H12 H 0.919585 0.371015 0.224561 0.034 Uiso 1 1 calc R U . . .
C10 C 0.5914(4) 0.1349(4) 0.2157(3) 0.0299(9) Uani 1 1 d . . . . .
H10 H 0.505741 0.073197 0.212963 0.036 Uiso 1 1 calc R U . . .
C16 C 0.7044(4) 0.4936(4) 0.3947(3) 0.0240(8) Uani 1 1 d . . . . .
C33 C 0.3660(4) 0.2975(4) 0.0843(3) 0.0242(8) Uani 1 1 d . . . . .
H33 H 0.278873 0.239002 0.082820 0.029 Uiso 1 1 calc R U . . .
C27 C 0.6072(4) 0.7578(4) 0.4520(3) 0.0248(8) Uani 1 1 d . . . . .
H27 H 0.509055 0.718372 0.452902 0.030 Uiso 1 1 calc R U . . .
C32 C 0.4015(4) 0.4082(4) 0.1453(3) 0.0234(8) Uani 1 1 d . . . . .
H32 H 0.339395 0.425625 0.182738 0.028 Uiso 1 1 calc R U . . .
C11 C 0.7965(4) 0.1973(4) 0.1668(3) 0.0274(8) Uani 1 1 d . . . . .
H11 H 0.859090 0.181556 0.129145 0.033 Uiso 1 1 calc R U . . .
C26 C 0.6464(4) 0.9019(4) 0.4760(3) 0.0300(8) Uani 1 1 d D U . . .
C19 C 0.7864(9) 0.7493(19) 0.5861(5) 0.0243(11) Uani 0.816(5) 1 d D U P A 1
C29 C 0.5423(4) 0.6206(4) 0.2958(3) 0.0232(8) Uani 1 1 d . . . . .
C18 C 0.6888(4) 0.6786(4) 0.5078(3) 0.0241(8) Uani 1 1 d D . . . .
H18 H 0.625498 0.599770 0.528341 0.029 Uiso 0.816(5) 1 calc R U P A 1
H18A H 0.627349 0.600647 0.530685 0.029 Uiso 0.184(5) 1 calc R U P A 2
C17 C 0.7412(4) 0.6394(4) 0.4196(3) 0.0237(8) Uani 1 1 d . . . . .
H17 H 0.838833 0.682784 0.419691 0.028 Uiso 1 1 calc R U . . .
C28 C 0.6519(4) 0.7122(4) 0.3628(3) 0.0235(8) Uani 1 1 d . . . . .
H28 H 0.707317 0.787029 0.333153 0.028 Uiso 1 1 calc R U . . .
C22 C 0.9743(7) 0.9003(6) 0.6867(4) 0.0329(13) Uani 0.816(5) 1 d D U P A 1
H22 H 1.054535 0.961925 0.714253 0.039 Uiso 0.816(5) 1 calc R U P A 1
C1 C 0.1481(5) -0.4606(5) 0.3418(4) 0.0392(11) Uani 1 1 d . . . . .
H1A H 0.168162 -0.504848 0.287958 0.059 Uiso 1 1 calc R U . . .
H1B H 0.111308 -0.525288 0.383796 0.059 Uiso 1 1 calc R U . . .
H1C H 0.230221 -0.397921 0.371964 0.059 Uiso 1 1 calc R U . . .
C21 C 0.8729(7) 0.8388(6) 0.7324(4) 0.0333(12) Uani 0.816(5) 1 d D U P A 1
H21 H 0.872963 0.849743 0.796255 0.040 Uiso 0.816(5) 1 calc R U P A 1
C25 C 0.7241(13) 1.1378(14) 0.4893(7) 0.0377(18) Uani 0.561(6) 1 d D U P B 1
H25 H 0.763765 1.227082 0.481114 0.045 Uiso 0.561(6) 1 calc R U P B 1
C24 C 0.6713(11) 1.0966(11) 0.5651(7) 0.0345(17) Uani 0.561(6) 1 d D U P B 1
H24 H 0.667270 1.152344 0.615873 0.041 Uiso 0.561(6) 1 calc R U P B 1
S2A S 0.6389(6) 0.9709(6) 0.5789(3) 0.0381(10) Uani 0.439(6) 1 d . U P B 2
C23A C 0.727(2) 0.996(2) 0.4242(16) 0.043(3) Uani 0.439(6) 1 d D U P B 2
H23A H 0.765627 0.976388 0.372132 0.051 Uiso 0.439(6) 1 calc R U P B 2
C25A C 0.7054(15) 1.1237(15) 0.5500(10) 0.0387(19) Uani 0.439(6) 1 d D U P B 2
H25A H 0.716929 1.198237 0.590993 0.046 Uiso 0.439(6) 1 calc R U P B 2
C24A C 0.7413(17) 1.1341(17) 0.4658(9) 0.035(2) Uani 0.439(6) 1 d D U P B 2
H24A H 0.770201 1.212716 0.437158 0.043 Uiso 0.439(6) 1 calc R U P B 2
O8 O 0.0302(9) 0.4604(7) 0.0291(5) 0.096(3) Uani 0.75 1 d . . P C -1
H8A H 0.071699 0.401969 0.038923 0.144 Uiso 0.75 1 d R U P C -1
H8B H 0.071879 0.532050 0.062753 0.144 Uiso 0.75 1 d R U P C -1
O9 O 0.0835(12) 0.3923(14) 0.0848(9) 0.111(4) Uani 0.5 1 d . . P C 1
H9A H -0.002542 0.361136 0.083836 0.166 Uiso 0.5 1 d R U P C 1
H9B H 0.119228 0.422406 0.139876 0.166 Uiso 0.5 1 d R U P C 1
S1A S 0.7578(14) 0.7506(15) 0.6923(7) 0.0319(19) Uani 0.184(5) 1 d D U P A 2
C20A C 0.919(3) 0.823(3) 0.5817(19) 0.034(3) Uani 0.184(5) 1 d D U P A 2
H20A H 0.969143 0.814339 0.533220 0.041 Uiso 0.184(5) 1 calc R U P A 2
C19A C 0.794(4) 0.753(9) 0.5815(18) 0.030(3) Uani 0.184(5) 1 d D U P A 2
C22A C 0.901(3) 0.877(3) 0.7271(17) 0.034(3) Uani 0.184(5) 1 d D U P A 2
H22A H 0.924731 0.916418 0.787574 0.041 Uiso 0.184(5) 1 calc R U P A 2
C21A C 0.975(3) 0.914(3) 0.6585(17) 0.035(3) Uani 0.184(5) 1 d D U P A 2
H21A H 1.050838 0.987495 0.661219 0.042 Uiso 0.184(5) 1 calc R U P A 2

loop_
_atom_site_aniso_label
_atom_site_aniso_U_11
_atom_site_aniso_U_22
_atom_site_aniso_U_33
_atom_site_aniso_U_23
_atom_site_aniso_U_13
_atom_site_aniso_U_12
Cd1 0.01376(13) 0.01782(13) 0.02225(14) -0.00053(9) 0.00111(9) 0.00248(9)
S1 0.0255(8) 0.0305(9) 0.0264(7) -0.0001(6) 0.0012(5) -0.0038(6)
S2 0.0372(13) 0.0218(12) 0.0368(15) 0.0027(9) 0.0014(10) 0.0087(9)
C23 0.052(4) 0.038(4) 0.044(5) 0.006(4) 0.002(4) 0.019(4)
O4 0.0170(13) 0.0236(14) 0.0303(14) 0.0007(11) 0.0054(11) 0.0035(10)
O2 0.0150(12) 0.0272(14) 0.0288(14) 0.0064(11) 0.0066(10) 0.0048(10)
O1 0.0193(13) 0.0304(15) 0.0351(15) 0.0153(12) 0.0049(11) 0.0081(11)
O3 0.0238(14) 0.0310(15) 0.0294(14) 0.0115(12) 0.0039(11) 0.0102(12)
O5 0.0203(14) 0.0359(16) 0.0278(14) 0.0091(12) 0.0048(11) 0.0005(12)
N2 0.0175(15) 0.0176(15) 0.0237(15) -0.0016(12) 0.0018(12) 0.0013(12)
N3 0.0205(16) 0.0174(15) 0.0276(16) -0.0026(12) 0.0063(13) 0.0010(12)
N1 0.0193(15) 0.0174(15) 0.0210(15) -0.0011(12) 0.0007(12) 0.0026(12)
O7 0.0263(16) 0.0438(19) 0.0369(17) -0.0134(14) 0.0130(13) -0.0066(14)
N4 0.0179(15) 0.0175(15) 0.0249(16) -0.0019(12) 0.0029(12) 0.0007(12)
O6 0.047(2) 0.0237(15) 0.053(2) -0.0067(14) 0.0312(16) -0.0011(14)
C20 0.040(3) 0.038(3) 0.033(4) 0.004(3) 0.007(3) 0.004(3)
C6 0.0152(16) 0.0189(17) 0.0185(16) 0.0007(13) 0.0016(13) 0.0014(13)
C5 0.0170(16) 0.0173(16) 0.0180(16) -0.0023(13) 0.0034(13) 0.0017(13)
C7 0.0151(16) 0.0207(17) 0.0191(16) -0.0019(13) 0.0010(13) 0.0038(13)
C4 0.0146(16) 0.0205(17) 0.0250(18) -0.0002(14) 0.0022(13) 0.0041(13)
C2 0.0147(16) 0.0216(18) 0.0235(18) 0.0033(14) 0.0023(13) 0.0034(13)
C31 0.0208(18) 0.0160(17) 0.0209(17) 0.0000(13) 0.0017(14) 0.0044(14)
C3 0.0195(17) 0.0208(18) 0.0200(17) 0.0037(14) 0.0030(13) 0.0039(14)
C9 0.0109(15) 0.0197(17) 0.0230(17) -0.0054(14) 0.0006(13) 0.0000(13)
C35 0.0175(17) 0.0195(17) 0.0248(18) -0.0006(14) 0.0047(14) -0.0002(14)
C8 0.0191(17) 0.0167(16) 0.0194(17) -0.0017(13) 0.0003(13) 0.0035(13)
C14 0.0216(18) 0.0165(17) 0.0199(17) 0.0002(13) 0.0009(13) 0.0049(14)
C34 0.0219(19) 0.0249(19) 0.0238(18) -0.0001(15) 0.0064(14) 0.0053(15)
C13 0.027(2) 0.025(2) 0.034(2) -0.0069(16) 0.0111(17) 0.0010(16)
C12 0.023(2) 0.026(2) 0.032(2) -0.0089(16) 0.0103(16) -0.0010(16)
C10 0.026(2) 0.026(2) 0.032(2) -0.0055(17) 0.0085(17) -0.0018(16)
C16 0.0245(19) 0.0217(18) 0.0251(19) -0.0027(15) 0.0075(15) 0.0051(15)
C33 0.0198(18) 0.0222(19) 0.0263(19) 0.0013(15) 0.0019(14) -0.0005(14)
C27 0.0237(19) 0.026(2) 0.0228(18) -0.0031(15) 0.0027(15) 0.0055(15)
C32 0.0216(18) 0.0257(19) 0.0212(18) -0.0005(15) 0.0049(14) 0.0037(15)
C11 0.0226(19) 0.027(2) 0.030(2) -0.0050(16) 0.0086(16) 0.0031(16)
C26 0.035(2) 0.031(2) 0.0265(19) -0.0035(16) -0.0016(16) 0.0163(17)
C19 0.026(2) 0.021(2) 0.027(2) 0.002(2) 0.0038(18) 0.009(2)
C29 0.0219(18) 0.0229(19) 0.0232(18) -0.0005(14) 0.0035(14) 0.0041(15)
C18 0.0228(19) 0.0214(18) 0.0269(19) -0.0015(15) 0.0039(15) 0.0050(15)
C17 0.0219(18) 0.0202(18) 0.0270(19) -0.0039(15) 0.0048(15) 0.0034(14)
C28 0.0227(19) 0.0219(18) 0.0225(18) -0.0017(14) 0.0049(14) 0.0009(15)
C22 0.034(2) 0.037(3) 0.021(2) -0.001(2) -0.001(2) 0.001(2)
C1 0.033(2) 0.037(3) 0.054(3) 0.024(2) 0.010(2) 0.016(2)
C21 0.038(3) 0.036(3) 0.023(2) 0.008(2) 0.003(2) 0.006(2)
C25 0.042(3) 0.031(3) 0.041(4) 0.003(3) 0.006(3) 0.011(3)
C24 0.041(3) 0.036(3) 0.030(3) -0.003(3) 0.004(3) 0.019(3)
S2A 0.054(2) 0.0352(18) 0.0316(19) -0.0008(15) 0.0034(16) 0.0237(16)
C23A 0.049(4) 0.035(4) 0.044(5) -0.001(4) 0.004(4) 0.014(4)
C25A 0.048(4) 0.037(3) 0.038(3) 0.010(3) 0.007(3) 0.022(3)
C24A 0.042(4) 0.031(3) 0.036(4) 0.010(3) 0.005(3) 0.015(3)
O8 0.129(7) 0.070(5) 0.066(5) -0.017(4) 0.020(5) -0.005(5)
O9 0.069(8) 0.161(13) 0.093(9) 0.005(9) 0.006(7) 0.022(8)
S1A 0.037(3) 0.032(3) 0.026(3) 0.006(3) 0.010(3) 0.006(2)
C20A 0.034(4) 0.034(4) 0.027(4) 0.003(4) 0.003(4) 0.000(4)
C19A 0.031(4) 0.029(4) 0.028(4) 0.004(4) 0.004(4) 0.005(4)
C22A 0.037(4) 0.035(5) 0.027(4) 0.002(4) 0.005(4) 0.003(4)
C21A 0.036(4) 0.036(4) 0.027(4) 0.001(4) 0.002(4) 0.000(4)

loop_
_atom_type_symbol
_atom_type_description
_atom_type_scat_dispersion_real
_atom_type_scat_dispersion_imag
_atom_type_scat_source
C C 0.0033 0.0016 'International Tables Vol C Tables 4.2.6.8 and 6.1.1.4'
H H 0.0000 0.0000 'International Tables Vol C Tables 4.2.6.8 and 6.1.1.4'
Cd Cd -0.8075 1.2024 'International Tables Vol C Tables 4.2.6.8 and 6.1.1.4'
N N 0.0061 0.0033 'International Tables Vol C Tables 4.2.6.8 and 6.1.1.4'
O O 0.0106 0.0060 'International Tables Vol C Tables 4.2.6.8 and 6.1.1.4'
S S 0.1246 0.1234 'International Tables Vol C Tables 4.2.6.8 and 6.1.1.4'

loop_
_geom_angle_atom_site_label_1
_geom_angle_atom_site_label_2
_geom_angle_atom_site_label_3
_geom_angle
_geom_angle_site_symmetry_1
_geom_angle_site_symmetry_3
_geom_angle_publ_flag
O4 Cd1 O2 92.54(9) . 1_655 ?
O4 Cd1 O3 146.24(9) . 1_655 ?
O4 Cd1 O5 129.52(10) . 2_655 ?
O2 Cd1 O3 53.72(9) 1_655 1_655 ?
O5 Cd1 O2 137.93(9) 2_655 1_655 ?
O5 Cd1 O3 84.21(9) 2_655 1_655 ?
N2 Cd1 O4 87.22(10) 2_655 . ?
N2 Cd1 O2 89.90(10) 2_655 1_655 ?
N2 Cd1 O3 91.13(10) 2_655 1_655 ?
N2 Cd1 O5 91.27(11) 2_655 2_655 ?
N1 Cd1 O4 91.27(10) . . ?
N1 Cd1 O2 94.18(10) . 1_655 ?
N1 Cd1 O3 92.35(10) . 1_655 ?
N1 Cd1 O5 86.59(11) . 2_655 ?
N1 Cd1 N2 175.71(11) . 2_655 ?
C19 S1 C22 91.2(3) . . ?
C26 S2 C25 92.5(5) . . ?
C26 C23 H23 123.9 . . ?
C24 C23 H23 123.9 . . ?
C24 C23 C26 112.1(16) . . ?
C9 O4 Cd1 107.5(2) . . ?
C8 O2 Cd1 95.2(2) . 1_455 ?
C3 O1 C1 118.6(3) . . ?
C8 O3 Cd1 89.4(2) . 1_455 ?
C9 O5 Cd1 174.3(3) . 2_655 ?
C34 N2 Cd1 122.3(3) . 2_655 ?
C33 N2 Cd1 121.3(2) . 2_655 ?
C33 N2 C34 116.4(3) . . ?
C14 N3 H3 116.9 . . ?
C16 N3 H3 116.9 . . ?
C16 N3 C14 126.1(3) . . ?
C10 N1 Cd1 121.4(2) . . ?
C11 N1 Cd1 122.3(3) . . ?
C11 N1 C10 116.3(3) . . ?
C31 N4 H4 116.6 . . ?
C29 N4 H4 116.6 . . ?
C29 N4 C31 126.7(3) . . ?
C19 C20 H20 121.5 . . ?
C19 C20 C21 116.9(10) . . ?
C21 C20 H20 121.5 . . ?
C5 C6 H6 120.4 . . ?
C5 C6 C7 119.2(3) . . ?
C7 C6 H6 120.4 . . ?
C6 C5 C4 121.0(3) . . ?
C6 C5 C9 120.7(3) . . ?
C4 C5 C9 118.2(3) . . ?
C6 C7 C8 122.9(3) . . ?
C2 C7 C6 119.9(3) . . ?
C2 C7 C8 117.2(3) . . ?
C5 C4 H4A 120.5 . . ?
C3 C4 C5 119.0(3) . . ?
C3 C4 H4A 120.5 . . ?
C7 C2 H2 119.8 . . ?
C7 C2 C3 120.5(3) . . ?
C3 C2 H2 119.8 . . ?
N4 C31 C35 117.5(3) . . ?
N4 C31 C32 124.9(3) . . ?
C35 C31 C32 117.6(3) . . ?
O1 C3 C4 125.7(3) . . ?
O1 C3 C2 114.0(3) . . ?
C4 C3 C2 120.4(3) . . ?
O4 C9 C5 117.4(3) . . ?
O5 C9 O4 123.0(3) . . ?
O5 C9 C5 119.6(3) . . ?
C31 C35 H35 120.2 . . ?
C34 C35 C31 119.6(3) . . ?
C34 C35 H35 120.2 . . ?
O2 C8 C7 117.5(3) . . ?
O3 C8 O2 121.6(3) . . ?
O3 C8 C7 121.0(3) . . ?
C13 C14 N3 123.3(3) . . ?
C13 C14 C12 117.6(3) . . ?
C12 C14 N3 119.0(3) . . ?
N2 C34 C35 123.6(4) . . ?
N2 C34 H34 118.2 . . ?
C35 C34 H34 118.2 . . ?
C14 C13 H13 120.8 . . ?
C10 C13 C14 118.4(4) . . ?
C10 C13 H13 120.8 . . ?
C14 C12 H12 120.3 . . ?
C11 C12 C14 119.5(4) . . ?
C11 C12 H12 120.3 . . ?
N1 C10 C13 124.7(4) . . ?
N1 C10 H10 117.6 . . ?
C13 C10 H10 117.6 . . ?
N3 C16 C17 114.9(3) . . ?
O6 C16 N3 122.9(4) . . ?
O6 C16 C17 122.1(4) . . ?
N2 C33 H33 117.9 . . ?
N2 C33 C32 124.3(3) . . ?
C32 C33 H33 117.9 . . ?
C26 C27 H27 110.7 . . ?
C26 C27 C18 116.6(3) . . ?
C26 C27 C28 116.3(3) . . ?
C18 C27 H27 110.7 . . ?
C28 C27 H27 110.7 . . ?
C28 C27 C18 90.2(3) . . ?
C31 C32 H32 120.8 . . ?
C33 C32 C31 118.4(4) . . ?
C33 C32 H32 120.8 . . ?
N1 C11 C12 123.5(4) . . ?
N1 C11 H11 118.3 . . ?
C12 C11 H11 118.3 . . ?
C23 C26 S2 111.3(10) . . ?
C23 C26 C27 123.5(11) . . ?
C27 C26 S2 125.1(3) . . ?
C27 C26 S2A 124.0(4) . . ?
C23A C26 C27 123.8(12) . . ?
C23A C26 S2A 110.2(11) . . ?
C20 C19 S1 109.7(6) . . ?
C20 C19 C18 128.2(8) . . ?
C18 C19 S1 121.7(6) . . ?
O7 C29 N4 123.9(4) . . ?
O7 C29 C28 123.3(3) . . ?
N4 C29 C28 112.5(3) . . ?
C27 C18 H18 109.4 . . ?
C27 C18 H18A 110.5 . . ?
C19 C18 C27 117.9(9) . . ?
C19 C18 H18 109.3 . . ?
C19 C18 C17 119.2(5) . . ?
C17 C18 C27 90.1(3) . . ?
C17 C18 H18 109.4 . . ?
C17 C18 H18A 110.5 . . ?
C19A C18 C27 117(5) . . ?
C19A C18 H18A 111.2 . . ?
C19A C18 C17 115.4(19) . . ?
C16 C17 C18 114.6(3) . . ?
C16 C17 H17 112.1 . . ?
C16 C17 C28 114.4(3) . . ?
C18 C17 H17 112.1 . . ?
C18 C17 C28 89.7(3) . . ?
C28 C17 H17 112.1 . . ?
C27 C28 C17 89.8(3) . . ?
C27 C28 H28 112.0 . . ?
C29 C28 C27 115.9(3) . . ?
C29 C28 C17 113.3(3) . . ?
C29 C28 H28 112.0 . . ?
C17 C28 H28 112.0 . . ?
S1 C22 H22 124.2 . . ?
C21 C22 S1 111.5(5) . . ?
C21 C22 H22 124.2 . . ?
O1 C1 H1A 109.5 . . ?
O1 C1 H1B 109.5 . . ?
O1 C1 H1C 109.5 . . ?
H1A C1 H1B 109.5 . . ?
H1A C1 H1C 109.5 . . ?
H1B C1 H1C 109.5 . . ?
C20 C21 H21 124.7 . . ?
C22 C21 C20 110.6(7) . . ?
C22 C21 H21 124.7 . . ?
S2 C25 H25 123.4 . . ?
C24 C25 S2 113.3(10) . . ?
C24 C25 H25 123.4 . . ?
C23 C24 H24 124.7 . . ?
C25 C24 C23 110.7(12) . . ?
C25 C24 H24 124.7 . . ?
C26 S2A C25A 93.4(6) . . ?
C26 C23A H23A 125.2 . . ?
C26 C23A C24A 109.5(18) . . ?
C24A C23A H23A 125.2 . . ?
S2A C25A H25A 121.9 . . ?
C24A C25A S2A 116.2(13) . . ?
C24A C25A H25A 121.9 . . ?
C23A C24A H24A 126.2 . . ?
C25A C24A C23A 107.7(16) . . ?
C25A C24A H24A 126.2 . . ?
H8A O8 H8B 109.5 . . ?
O9 O8 H8A 29.0 . . ?
O9 O8 H8B 90.6 . . ?
O8 O9 H9A 73.8 . . ?
O8 O9 H9B 122.7 . . ?
H9A O9 H9B 109.5 . . ?
C19A S1A C22A 91.3(13) . . ?
C19A C20A H20A 122.1 . . ?
C19A C20A C21A 116(3) . . ?
C21A C20A H20A 121.7 . . ?
C18 C19A S1A 119.3(17) . . ?
C20A C19A C18 133(2) . . ?
C20A C19A S1A 107.9(14) . . ?
S1A C22A H22A 123.9 . . ?
C21A C22A S1A 112.2(17) . . ?
C21A C22A H22A 123.9 . . ?
C20A C21A H21A 125.7 . . ?
C22A C21A C20A 109(2) . . ?
C22A C21A H21A 125.7 . . ?

loop_
_geom_bond_atom_site_label_1
_geom_bond_atom_site_label_2
_geom_bond_distance
_geom_bond_site_symmetry_2
_geom_bond_publ_flag
Cd1 O4 2.306(3) . ?
Cd1 O2 2.356(3) 1_655 ?
Cd1 O3 2.500(3) 1_655 ?
Cd1 O5 2.321(3) 2_655 ?
Cd1 N2 2.306(3) 2_655 ?
Cd1 N1 2.279(3) . ?
S1 C19 1.722(8) . ?
S1 C22 1.736(6) . ?
S2 C26 1.639(6) . ?
S2 C25 1.709(13) . ?
C23 H23 0.9500 . ?
C23 C26 1.421(17) . ?
C23 C24 1.41(2) . ?
O4 C9 1.263(4) . ?
O2 C8 1.278(4) . ?
O1 C3 1.375(4) . ?
O1 C1 1.430(5) . ?
O3 C8 1.240(4) . ?
O5 C9 1.252(5) . ?
N2 C34 1.350(5) . ?
N2 C33 1.343(5) . ?
N3 H3 0.8800 . ?
N3 C14 1.407(5) . ?
N3 C16 1.377(5) . ?
N1 C10 1.339(5) . ?
N1 C11 1.338(5) . ?
O7 C29 1.211(5) . ?
N4 H4 0.8800 . ?
N4 C31 1.394(5) . ?
N4 C29 1.373(5) . ?
O6 C16 1.219(5) . ?
C20 H20 0.9500 . ?
C20 C19 1.321(12) . ?
C20 C21 1.396(13) . ?
C6 H6 0.9500 . ?
C6 C5 1.395(5) . ?
C6 C7 1.397(5) . ?
C5 C4 1.405(5) . ?
C5 C9 1.518(5) . ?
C7 C2 1.389(5) . ?
C7 C8 1.507(5) . ?
C4 H4A 0.9500 . ?
C4 C3 1.383(5) . ?
C2 H2 0.9500 . ?
C2 C3 1.397(5) . ?
C31 C35 1.399(5) . ?
C31 C32 1.399(5) . ?
C35 H35 0.9500 . ?
C35 C34 1.378(5) . ?
C14 C13 1.389(5) . ?
C14 C12 1.395(5) . ?
C34 H34 0.9500 . ?
C13 H13 0.9500 . ?
C13 C10 1.378(6) . ?
C12 H12 0.9500 . ?
C12 C11 1.379(5) . ?
C10 H10 0.9500 . ?
C16 C17 1.516(5) . ?
C33 H33 0.9500 . ?
C33 C32 1.391(5) . ?
C27 H27 1.0000 . ?
C27 C26 1.495(6) . ?
C27 C18 1.579(6) . ?
C27 C28 1.550(5) . ?
C32 H32 0.9500 . ?
C11 H11 0.9500 . ?
C26 S2A 1.681(6) . ?
C26 C23A 1.437(19) . ?
C19 C18 1.487(6) . ?
C29 C28 1.521(5) . ?
C18 H18 1.0000 . ?
C18 H18A 1.0000 . ?
C18 C17 1.552(5) . ?
C18 C19A 1.488(15) . ?
C17 H17 1.0000 . ?
C17 C28 1.591(6) . ?
C28 H28 1.0000 . ?
C22 H22 0.9500 . ?
C22 C21 1.352(8) . ?
C1 H1A 0.9800 . ?
C1 H1B 0.9800 . ?
C1 H1C 0.9800 . ?
C21 H21 0.9500 . ?
C25 H25 0.9500 . ?
C25 C24 1.344(12) . ?
C24 H24 0.9500 . ?
S2A C25A 1.686(16) . ?
C23A H23A 0.9500 . ?
C23A C24A 1.53(3) . ?
C25A H25A 0.9500 . ?
C25A C24A 1.344(14) . ?
C24A H24A 0.9500 . ?
O8 H8A 0.8698 . ?
O8 H8B 0.8700 . ?
O8 O9 1.318(14) . ?
O9 H9A 0.8699 . ?
O9 H9B 0.8698 . ?
S1A C19A 1.72(2) . ?
S1A C22A 1.727(18) . ?
C20A H20A 0.9500 . ?
C20A C19A 1.32(2) . ?
C20A C21A 1.42(2) . ?
C22A H22A 0.9500 . ?
C22A C21A 1.350(18) . ?
C21A H21A 0.9500 . ?

loop_
_geom_torsion_atom_site_label_1
_geom_torsion_atom_site_label_2
_geom_torsion_atom_site_label_3
_geom_torsion_atom_site_label_4
_geom_torsion
_geom_torsion_site_symmetry_1
_geom_torsion_site_symmetry_2
_geom_torsion_site_symmetry_3
_geom_torsion_site_symmetry_4
_geom_torsion_publ_flag
Cd1 O4 C9 O5 -3.9(4) . . . . ?
Cd1 O4 C9 C5 177.6(2) . . . . ?
Cd1 O2 C8 O3 3.4(4) 1_455 . . . ?
Cd1 O2 C8 C7 -176.4(3) 1_455 . . . ?
Cd1 O3 C8 O2 -3.2(4) 1_455 . . . ?
Cd1 O3 C8 C7 176.6(3) 1_455 . . . ?
Cd1 N2 C34 C35 -178.6(3) 2_655 . . . ?
Cd1 N2 C33 C32 179.7(3) 2_655 . . . ?
Cd1 N1 C10 C13 178.6(3) . . . . ?
Cd1 N1 C11 C12 -178.4(3) . . . . ?
S1 C19 C18 C27 -76.9(15) . . . . ?
S1 C19 C18 C17 30.5(19) . . . . ?
S1 C22 C21 C20 -1.5(11) . . . . ?
S2 C25 C24 C23 1.4(16) . . . . ?
N2 C33 C32 C31 -1.8(6) . . . . ?
N3 C14 C13 C10 176.8(4) . . . . ?
N3 C14 C12 C11 -176.8(4) . . . . ?
N3 C16 C17 C18 -162.5(3) . . . . ?
N3 C16 C17 C28 95.8(4) . . . . ?
O7 C29 C28 C27 -15.5(6) . . . . ?
O7 C29 C28 C17 86.3(5) . . . . ?
N4 C31 C35 C34 174.7(3) . . . . ?
N4 C31 C32 C33 -173.6(4) . . . . ?
N4 C29 C28 C27 170.5(3) . . . . ?
N4 C29 C28 C17 -87.7(4) . . . . ?
O6 C16 C17 C18 21.3(6) . . . . ?
O6 C16 C17 C28 -80.3(5) . . . . ?
C20 C19 C18 C27 95(2) . . . . ?
C20 C19 C18 C17 -157.9(18) . . . . ?
C6 C5 C4 C3 -2.2(5) . . . . ?
C6 C5 C9 O4 177.8(3) . . . . ?
C6 C5 C9 O5 -0.7(5) . . . . ?
C6 C7 C2 C3 -0.7(5) . . . . ?
C6 C7 C8 O2 -176.9(3) . . . . ?
C6 C7 C8 O3 3.3(5) . . . . ?
C5 C6 C7 C2 -0.5(5) . . . . ?
C5 C6 C7 C8 179.4(3) . . . . ?
C5 C4 C3 O1 -178.9(3) . . . . ?
C5 C4 C3 C2 0.9(5) . . . . ?
C7 C6 C5 C4 2.0(5) . . . . ?
C7 C6 C5 C9 -177.0(3) . . . . ?
C7 C2 C3 O1 -179.7(3) . . . . ?
C7 C2 C3 C4 0.5(6) . . . . ?
C4 C5 C9 O4 -1.1(5) . . . . ?
C4 C5 C9 O5 -179.7(3) . . . . ?
C2 C7 C8 O2 3.0(5) . . . . ?
C2 C7 C8 O3 -176.9(3) . . . . ?
C31 N4 C29 O7 -18.4(7) . . . . ?
C31 N4 C29 C28 155.6(4) . . . . ?
C31 C35 C34 N2 -0.3(6) . . . . ?
C9 C5 C4 C3 176.8(3) . . . . ?
C35 C31 C32 C33 4.9(5) . . . . ?
C8 C7 C2 C3 179.4(3) . . . . ?
C14 N3 C16 O6 16.2(7) . . . . ?
C14 N3 C16 C17 -159.9(4) . . . . ?
C14 C13 C10 N1 -0.1(7) . . . . ?
C14 C12 C11 N1 -0.3(7) . . . . ?
C34 N2 C33 C32 -2.4(6) . . . . ?
C13 C14 C12 C11 -0.3(6) . . . . ?
C12 C14 C13 C10 0.5(6) . . . . ?
C10 N1 C11 C12 0.8(6) . . . . ?
C16 N3 C14 C13 6.8(6) . . . . ?
C16 N3 C14 C12 -176.9(4) . . . . ?
C16 C17 C28 C27 120.3(3) . . . . ?
C16 C17 C28 C29 2.0(4) . . . . ?
C33 N2 C34 C35 3.5(6) . . . . ?
C27 C26 S2A C25A 176.8(6) . . . . ?
C27 C26 C23A C24A 177.2(10) . . . . ?
C27 C18 C17 C16 -120.1(3) . . . . ?
C27 C18 C17 C28 -3.2(3) . . . . ?
C27 C18 C19A S1A 99(7) . . . . ?
C27 C18 C19A C20A -83(12) . . . . ?
C32 C31 C35 C34 -4.0(6) . . . . ?
C11 N1 C10 C13 -0.6(6) . . . . ?
C26 S2 C25 C24 -3.5(10) . . . . ?
C26 C23 C24 C25 1.8(19) . . . . ?
C26 C27 C18 C19 7.0(6) . . . . ?
C26 C27 C18 C17 -116.6(4) . . . . ?
C26 C27 C18 C19A 2.4(14) . . . . ?
C26 C27 C28 C29 -127.1(4) . . . . ?
C26 C27 C28 C17 116.9(4) . . . . ?
C26 S2A C25A C24A -2.2(13) . . . . ?
C26 C23A C24A C25A 16(2) . . . . ?
C19 S1 C22 C21 0.2(9) . . . . ?
C19 C20 C21 C22 3(2) . . . . ?
C19 C18 C17 C16 117.4(10) . . . . ?
C19 C18 C17 C28 -125.7(10) . . . . ?
C29 N4 C31 C35 -157.1(4) . . . . ?
C29 N4 C31 C32 21.5(6) . . . . ?
C18 C27 C26 S2 113.8(4) . . . . ?
C18 C27 C26 C23 -70.1(12) . . . . ?
C18 C27 C26 S2A -61.2(6) . . . . ?
C18 C27 C26 C23A 101.3(12) . . . . ?
C18 C27 C28 C29 112.8(4) . . . . ?
C18 C27 C28 C17 -3.2(3) . . . . ?
C18 C17 C28 C27 3.2(3) . . . . ?
C18 C17 C28 C29 -115.0(3) . . . . ?
C17 C18 C19A S1A -157(5) . . . . ?
C17 C18 C19A C20A 22(13) . . . . ?
C28 C27 C26 S2 9.2(6) . . . . ?
C28 C27 C26 C23 -174.7(11) . . . . ?
C28 C27 C26 S2A -165.9(4) . . . . ?
C28 C27 C26 C23A -3.3(13) . . . . ?
C28 C27 C18 C19 126.9(5) . . . . ?
C28 C27 C18 C17 3.3(3) . . . . ?
C28 C27 C18 C19A 122.3(14) . . . . ?
C22 S1 C19 C20 1.3(16) . . . . ?
C22 S1 C19 C18 174.3(15) . . . . ?
C1 O1 C3 C4 -9.7(6) . . . . ?
C1 O1 C3 C2 170.5(4) . . . . ?
C21 C20 C19 S1 -2(2) . . . . ?
C21 C20 C19 C18 -174.9(15) . . . . ?
C25 S2 C26 C23 4.4(11) . . . . ?
C25 S2 C26 C27 -179.1(6) . . . . ?
C24 C23 C26 S2 -4.4(17) . . . . ?
C24 C23 C26 C27 179.0(9) . . . . ?
S2A C26 C23A C24A -18.2(18) . . . . ?
S2A C25A C24A C23A -7.8(19) . . . . ?
C23A C26 S2A C25A 12.2(12) . . . . ?
S1A C22A C21A C20A -8(4) . . . . ?
C19A C18 C17 C16 119(5) . . . . ?
C19A C18 C17 C28 -124(5) . . . . ?
C19A S1A C22A C21A -3(5) . . . . ?
C19A C20A C21A C22A 20(7) . . . . ?
C22A S1A C19A C18 -168(7) . . . . ?
C22A S1A C19A C20A 14(7) . . . . ?
C21A C20A C19A C18 160(9) . . . . ?
C21A C20A C19A S1A -22(9) . . . . ?
